data_8106745
loop_
_publ_author_name
'Wei, Ya-Nan'
'Li, Chuan-Bi'
'Li, Xue'
'Sun, Han-Yang'

_publ_section_title
;
 Crystal structure of 1,3-dimethyl-5,5-dibenzylbarbituric acid, C20H20N2O3
;
_journal_issue 6
_journal_name_full 'Zeitschrift f\"ur Kristallographie - New Crystal Structures'
_journal_page_first 993
_journal_page_last 994
_journal_paper_doi 10.1515/ncrs-2017-0124
_journal_volume 232
_journal_year 2017
_chemical_formula_moiety 'C20 H20 N2 O3'
_chemical_formula_sum 'C20 H20 N2 O3'
_chemical_formula_weight 336.38
_chemical_name_systematic
;
Crystal structure of 1,3-dimethyl-5,5-disbenzyl barbituric acid
;
_space_group_IT_number 61
_space_group_name_Hall '-P 2ac 2ab'
_space_group_name_H-M_alt 'P b c a'
_symmetry_cell_setting orthorhombic
_symmetry_space_group_name_H-M 'P b c a'
_atom_sites_solution_hydrogens geom
_atom_sites_solution_primary direct
_atom_sites_solution_secondary difmap
_audit_creation_method SHELXL-97
_cell_angle_alpha 90.00
_cell_angle_beta 90.00
_cell_angle_gamma 90.00
_cell_formula_units_Z 8
_cell_length_a 9.1300(18)
_cell_length_b 16.170(3)
_cell_length_c 24.000(5)
_cell_measurement_reflns_used 3512
_cell_measurement_temperature 293(2)
_cell_measurement_theta_max 26.11
_cell_measurement_theta_min 1.7
_cell_volume 3543.2(12)
_computing_cell_refinement 'Bruker SMART'
_computing_data_collection 'Bruker SMART'
_computing_data_reduction 'Bruker SAINT'
_computing_molecular_graphics 'Bruker SHELXTL'
_computing_publication_material 'Bruker SHELXTL'
_computing_structure_refinement 'SHELXL-97 (Sheldrick, 2008)'
_computing_structure_solution 'Bruker SHELXTL'
_diffrn_ambient_temperature 293(2)
_diffrn_measured_fraction_theta_full 1.000
_diffrn_measured_fraction_theta_max 0.996
_diffrn_measurement_device_type 'CCD area detector'
_diffrn_measurement_method 'phi and omega scans'
_diffrn_radiation_monochromator graphite
_diffrn_radiation_source 'fine-focus sealed tube'
_diffrn_radiation_type MoK\a
_diffrn_radiation_wavelength 0.71073
_diffrn_reflns_av_R_equivalents 0.0285
_diffrn_reflns_av_sigmaI/netI 0.0206
_diffrn_reflns_limit_h_max 11
_diffrn_reflns_limit_h_min -10
_diffrn_reflns_limit_k_max 16
_diffrn_reflns_limit_k_min -20
_diffrn_reflns_limit_l_max 29
_diffrn_reflns_limit_l_min -28
_diffrn_reflns_number 18209
_diffrn_reflns_theta_full 25.00
_diffrn_reflns_theta_max 26.11
_diffrn_reflns_theta_min 1.70
_exptl_absorpt_coefficient_mu 0.086
_exptl_absorpt_correction_T_max 0.716
_exptl_absorpt_correction_T_min 0.566
_exptl_absorpt_correction_type multi-scan
_exptl_absorpt_process_details '(SADABS; Bruker; 2002)'
_exptl_crystal_colour colourless
_exptl_crystal_density_diffrn 1.261
_exptl_crystal_density_method 'not measured'
_exptl_crystal_description block
_exptl_crystal_F_000 1424
_exptl_crystal_size_max 0.32
_exptl_crystal_size_mid 0.3
_exptl_crystal_size_min 0.2
_refine_diff_density_max 0.233
_refine_diff_density_min -0.193
_refine_diff_density_rms 0.040
_refine_ls_extinction_method none
_refine_ls_goodness_of_fit_ref 1.029
_refine_ls_hydrogen_treatment constr
_refine_ls_matrix_type full
_refine_ls_number_parameters 226
_refine_ls_number_reflns 3512
_refine_ls_number_restraints 0
_refine_ls_restrained_S_all 1.029
_refine_ls_R_factor_all 0.0676
_refine_ls_R_factor_gt 0.0478
_refine_ls_shift/su_max 0.000
_refine_ls_shift/su_mean 0.000
_refine_ls_structure_factor_coef Fsqd
_refine_ls_weighting_details 'calc w=1/[\s^2^(Fo^2^)+(0.0732P)^2^+0.8551P] where P=(Fo^2^+2Fc^2^)/3'
_refine_ls_weighting_scheme calc
_refine_ls_wR_factor_gt 0.1274
_refine_ls_wR_factor_ref 0.1434
_reflns_number_gt 2556
_reflns_number_total 3512
_reflns_threshold_expression >2\s(I)
_cod_data_source_file suppl_ncrs-2017-0124_suppl.cif
_cod_data_source_block a
_cod_original_sg_symbol_H-M Pbca
_cod_database_code 8106745

loop_
_symmetry_equiv_pos_as_xyz
'x, y, z'
'-x+1/2, -y, z+1/2'
'x+1/2, -y+1/2, -z'
'-x, y+1/2, -z+1/2'
'-x, -y, -z'
'x-1/2, y, -z-1/2'
'-x-1/2, y-1/2, z'
'x, -y-1/2, z-1/2'

loop_
_atom_site_label
_atom_site_type_symbol
_atom_site_fract_x
_atom_site_fract_y
_atom_site_fract_z
_atom_site_U_iso_or_equiv
_atom_site_adp_type
_atom_site_occupancy
_atom_site_symmetry_multiplicity
_atom_site_calc_flag
_atom_site_refinement_flags
_atom_site_disorder_assembly
_atom_site_disorder_group
C1 C 0.7276(2) -0.10645(12) 0.31703(8) 0.0533(5) Uani 1 1 d . . .
C2 C 0.60565(19) -0.06394(10) 0.40278(7) 0.0446(4) Uani 1 1 d . . .
C3 C 0.69893(17) 0.01292(10) 0.40530(6) 0.0397(4) Uani 1 1 d . . .
C4 C 0.79089(17) 0.02945(10) 0.35407(7) 0.0421(4) Uani 1 1 d . . .
C5 C 0.5486(3) -0.19739(14) 0.36065(11) 0.0867(8) Uani 1 1 d . . .
H5A H 0.5755 -0.2296 0.3286 0.130 Uiso 1 1 calc R . .
H5B H 0.4453 -0.1864 0.3597 0.130 Uiso 1 1 calc R . .
H5C H 0.5722 -0.2275 0.3939 0.130 Uiso 1 1 calc R . .
C6 C 0.9049(3) -0.02081(16) 0.26821(9) 0.0808(7) Uani 1 1 d . . .
H6A H 0.9006 -0.0680 0.2440 0.121 Uiso 1 1 calc R . .
H6B H 1.0023 -0.0153 0.2828 0.121 Uiso 1 1 calc R . .
H6C H 0.8797 0.0281 0.2476 0.121 Uiso 1 1 calc R . .
C7 C 0.60354(19) 0.08915(10) 0.41894(7) 0.0461(4) Uani 1 1 d . . .
H7A H 0.5519 0.0782 0.4535 0.055 Uiso 1 1 calc R . .
H7B H 0.6684 0.1356 0.4256 0.055 Uiso 1 1 calc R . .
C8 C 0.49232(18) 0.11501(10) 0.37582(7) 0.0432(4) Uani 1 1 d . . .
C9 C 0.3487(2) 0.08880(12) 0.37873(8) 0.0561(5) Uani 1 1 d . . .
H9 H 0.3218 0.0501 0.4055 0.067 Uiso 1 1 calc R . .
C10 C 0.2444(2) 0.11927(15) 0.34250(10) 0.0716(6) Uani 1 1 d . . .
H10 H 0.1479 0.1013 0.3452 0.086 Uiso 1 1 calc R . .
C11 C 0.2826(3) 0.17595(15) 0.30245(9) 0.0712(6) Uani 1 1 d . . .
H11 H 0.2123 0.1967 0.2781 0.085 Uiso 1 1 calc R . .
C12 C 0.4245(2) 0.20149(14) 0.29865(9) 0.0707(6) Uani 1 1 d . . .
H12 H 0.4513 0.2393 0.2713 0.085 Uiso 1 1 calc R . .
C13 C 0.5283(2) 0.17171(12) 0.33499(8) 0.0574(5) Uani 1 1 d . . .
H13 H 0.6245 0.1901 0.3320 0.069 Uiso 1 1 calc R . .
C14 C 0.8065(2) 0.00189(11) 0.45543(7) 0.0486(4) Uani 1 1 d . . .
H14A H 0.8643 0.0519 0.4590 0.058 Uiso 1 1 calc R . .
H14B H 0.7491 -0.0038 0.4892 0.058 Uiso 1 1 calc R . .
C15 C 0.9092(2) -0.07028(10) 0.45161(7) 0.0476(4) Uani 1 1 d . . .
C16 C 0.8816(3) -0.14255(13) 0.47997(9) 0.0683(6) Uani 1 1 d . . .
H16 H 0.7971 -0.1474 0.5014 0.082 Uiso 1 1 calc R . .
C17 C 0.9788(4) -0.20807(14) 0.47689(12) 0.0923(9) Uani 1 1 d . . .
H17 H 0.9596 -0.2566 0.4963 0.111 Uiso 1 1 calc R . .
C18 C 1.1030(3) -0.20166(17) 0.44535(14) 0.0967(10) Uani 1 1 d . . .
H18 H 1.1679 -0.2459 0.4433 0.116 Uiso 1 1 calc R . .
C19 C 1.1315(3) -0.13068(18) 0.41706(12) 0.0871(8) Uani 1 1 d . . .
H19 H 1.2156 -0.1262 0.3954 0.105 Uiso 1 1 calc R . .
C20 C 1.0357(2) -0.06570(14) 0.42059(10) 0.0640(5) Uani 1 1 d . . .
H20 H 1.0568 -0.0171 0.4015 0.077 Uiso 1 1 calc R . .
N1 N 0.62952(16) -0.11876(9) 0.36013(6) 0.0510(4) Uani 1 1 d . . .
N2 N 0.80071(16) -0.03192(9) 0.31453(6) 0.0490(4) Uani 1 1 d . . .
O1 O 0.7474(2) -0.15887(10) 0.28190(7) 0.0880(6) Uani 1 1 d . . .
O2 O 0.51534(16) -0.07913(9) 0.43836(6) 0.0674(4) Uani 1 1 d . . .
O3 O 0.85894(15) 0.09301(8) 0.34929(6) 0.0591(4) Uani 1 1 d . . .

loop_
_atom_site_aniso_label
_atom_site_aniso_U_11
_atom_site_aniso_U_22
_atom_site_aniso_U_33
_atom_site_aniso_U_23
_atom_site_aniso_U_13
_atom_site_aniso_U_12
C1 0.0564(11) 0.0528(11) 0.0507(10) -0.0124(8) -0.0058(9) 0.0034(9)
C2 0.0429(9) 0.0451(9) 0.0457(9) 0.0006(7) -0.0037(8) -0.0002(7)
C3 0.0398(9) 0.0402(8) 0.0391(8) -0.0020(7) -0.0047(7) 0.0005(7)
C4 0.0370(8) 0.0425(9) 0.0467(9) 0.0024(7) -0.0046(7) 0.0034(7)
C5 0.0918(17) 0.0569(13) 0.111(2) -0.0238(13) 0.0147(16) -0.0260(12)
C6 0.0911(17) 0.0896(17) 0.0616(13) -0.0049(11) 0.0292(12) -0.0003(14)
C7 0.0489(10) 0.0458(9) 0.0437(9) -0.0057(7) -0.0017(7) 0.0049(8)
C8 0.0435(9) 0.0431(9) 0.0431(8) -0.0023(7) 0.0034(7) 0.0065(7)
C9 0.0496(11) 0.0591(11) 0.0596(11) 0.0089(9) 0.0031(9) 0.0000(9)
C10 0.0428(11) 0.0857(16) 0.0864(15) 0.0054(13) -0.0081(11) 0.0006(10)
C11 0.0622(14) 0.0862(16) 0.0652(13) 0.0091(12) -0.0123(11) 0.0195(12)
C12 0.0675(14) 0.0823(15) 0.0623(12) 0.0236(11) 0.0048(11) 0.0175(12)
C13 0.0472(10) 0.0636(12) 0.0613(11) 0.0131(9) 0.0061(9) 0.0065(9)
C14 0.0532(10) 0.0491(10) 0.0434(9) -0.0038(7) -0.0135(8) 0.0011(8)
C15 0.0517(10) 0.0447(9) 0.0466(9) -0.0018(7) -0.0182(8) -0.0022(8)
C16 0.0828(15) 0.0550(12) 0.0672(13) 0.0105(10) -0.0161(11) -0.0045(11)
C17 0.127(2) 0.0451(12) 0.105(2) 0.0087(12) -0.0464(19) -0.0012(14)
C18 0.098(2) 0.0666(16) 0.126(2) -0.0280(16) -0.0498(19) 0.0328(15)
C19 0.0634(15) 0.0919(19) 0.1059(19) -0.0148(16) -0.0185(14) 0.0240(13)
C20 0.0480(11) 0.0656(13) 0.0783(14) 0.0046(11) -0.0124(10) 0.0037(9)
N1 0.0533(9) 0.0432(8) 0.0566(9) -0.0093(7) -0.0026(7) -0.0067(7)
N2 0.0525(9) 0.0526(9) 0.0418(8) -0.0038(6) 0.0034(6) 0.0024(7)
O1 0.1062(13) 0.0769(11) 0.0809(10) -0.0395(9) 0.0149(9) -0.0067(9)
O2 0.0684(9) 0.0663(9) 0.0674(9) -0.0016(7) 0.0162(8) -0.0164(7)
O3 0.0536(8) 0.0499(8) 0.0737(9) 0.0023(6) 0.0084(7) -0.0067(6)

loop_
_atom_type_symbol
_atom_type_description
_atom_type_scat_dispersion_real
_atom_type_scat_dispersion_imag
_atom_type_scat_source
C C 0.0033 0.0016 'International Tables Vol C Tables 4.2.6.8 and 6.1.1.4'
H H 0.0000 0.0000 'International Tables Vol C Tables 4.2.6.8 and 6.1.1.4'
N N 0.0061 0.0033 'International Tables Vol C Tables 4.2.6.8 and 6.1.1.4'
O O 0.0106 0.0060 'International Tables Vol C Tables 4.2.6.8 and 6.1.1.4'

loop_
_geom_angle_atom_site_label_1
_geom_angle_atom_site_label_2
_geom_angle_atom_site_label_3
_geom_angle
_geom_angle_site_symmetry_1
_geom_angle_site_symmetry_3
O1 C1 N2 120.66(19) . .
O1 C1 N1 121.17(18) . .
N2 C1 N1 118.15(15) . .
O2 C2 N1 120.18(16) . .
O2 C2 C3 121.53(15) . .
N1 C2 C3 118.23(15) . .
C2 C3 C4 115.24(13) . .
C2 C3 C7 110.36(13) . .
C4 C3 C7 110.14(13) . .
C2 C3 C14 106.96(13) . .
C4 C3 C14 107.27(13) . .
C7 C3 C14 106.40(13) . .
O3 C4 N2 121.02(16) . .
O3 C4 C3 120.90(15) . .
N2 C4 C3 117.99(14) . .
N1 C5 H5A 109.5 . .
N1 C5 H5B 109.5 . .
H5A C5 H5B 109.5 . .
N1 C5 H5C 109.5 . .
H5A C5 H5C 109.5 . .
H5B C5 H5C 109.5 . .
N2 C6 H6A 109.5 . .
N2 C6 H6B 109.5 . .
H6A C6 H6B 109.5 . .
N2 C6 H6C 109.5 . .
H6A C6 H6C 109.5 . .
H6B C6 H6C 109.5 . .
C8 C7 C3 117.09(13) . .
C8 C7 H7A 108.0 . .
C3 C7 H7A 108.0 . .
C8 C7 H7B 108.0 . .
C3 C7 H7B 108.0 . .
H7A C7 H7B 107.3 . .
C9 C8 C13 117.76(17) . .
C9 C8 C7 121.31(16) . .
C13 C8 C7 120.68(16) . .
C8 C9 C10 120.95(18) . .
C8 C9 H9 119.5 . .
C10 C9 H9 119.5 . .
C11 C10 C9 120.2(2) . .
C11 C10 H10 119.9 . .
C9 C10 H10 119.9 . .
C12 C11 C10 119.4(2) . .
C12 C11 H11 120.3 . .
C10 C11 H11 120.3 . .
C11 C12 C13 120.4(2) . .
C11 C12 H12 119.8 . .
C13 C12 H12 119.8 . .
C12 C13 C8 121.22(19) . .
C12 C13 H13 119.4 . .
C8 C13 H13 119.4 . .
C15 C14 C3 115.75(13) . .
C15 C14 H14A 108.3 . .
C3 C14 H14A 108.3 . .
C15 C14 H14B 108.3 . .
C3 C14 H14B 108.3 . .
H14A C14 H14B 107.4 . .
C16 C15 C20 117.82(19) . .
C16 C15 C14 121.11(19) . .
C20 C15 C14 121.05(17) . .
C15 C16 C17 120.4(2) . .
C15 C16 H16 119.8 . .
C17 C16 H16 119.8 . .
C18 C17 C16 120.2(2) . .
C18 C17 H17 119.9 . .
C16 C17 H17 119.9 . .
C19 C18 C17 120.0(2) . .
C19 C18 H18 120.0 . .
C17 C18 H18 120.0 . .
C18 C19 C20 119.7(3) . .
C18 C19 H19 120.2 . .
C20 C19 H19 120.2 . .
C19 C20 C15 121.9(2) . .
C19 C20 H20 119.1 . .
C15 C20 H20 119.1 . .
C2 N1 C1 124.63(15) . .
C2 N1 C5 118.21(16) . .
C1 N1 C5 117.14(16) . .
C4 N2 C1 124.67(15) . .
C4 N2 C6 118.30(16) . .
C1 N2 C6 116.85(16) . .

loop_
_geom_bond_atom_site_label_1
_geom_bond_atom_site_label_2
_geom_bond_distance
_geom_bond_site_symmetry_2
C1 O1 1.209(2) .
C1 N2 1.379(2) .
C1 N1 1.383(2) .
C2 O2 1.212(2) .
C2 N1 1.371(2) .
C2 C3 1.508(2) .
C3 C4 1.513(2) .
C3 C7 1.544(2) .
C3 C14 1.563(2) .
C4 O3 1.206(2) .
C4 N2 1.376(2) .
C5 N1 1.471(2) .
C5 H5A 0.9600 .
C5 H5B 0.9600 .
C5 H5C 0.9600 .
C6 N2 1.474(3) .
C6 H6A 0.9600 .
C6 H6B 0.9600 .
C6 H6C 0.9600 .
C7 C8 1.509(2) .
C7 H7A 0.9700 .
C7 H7B 0.9700 .
C8 C9 1.380(3) .
C8 C13 1.382(2) .
C9 C10 1.381(3) .
C9 H9 0.9300 .
C10 C11 1.373(3) .
C10 H10 0.9300 .
C11 C12 1.363(3) .
C11 H11 0.9300 .
C12 C13 1.375(3) .
C12 H12 0.9300 .
C13 H13 0.9300 .
C14 C15 1.500(2) .
C14 H14A 0.9700 .
C14 H14B 0.9700 .
C15 C16 1.376(3) .
C15 C20 1.377(3) .
C16 C17 1.384(4) .
C16 H16 0.9300 .
C17 C18 1.367(4) .
C17 H17 0.9300 .
C18 C19 1.359(4) .
C18 H18 0.9300 .
C19 C20 1.369(3) .
C19 H19 0.9300 .
C20 H20 0.9300 .
